data_4035557
loop_
_publ_author_name
'Li, Jian'
'Bai, Shuhua'
'Li, Yang'
'Wang, Zhengbing'
'Huo, Xiaoyu'
'Liu, Li'

_publ_section_title
;
 Copper-Catalyzed Ring Expansion of Cyclopropyl Ketones/Formation of
 N-acyliminium/Hetero-[4 + 2]-Cycloaddition: A Route to Substituted
 Pentacyclic Isoindolin-1-one.
;
_journal_issue 15
_journal_name_full 'The Journal of organic chemistry'
_journal_page_first 8780
_journal_page_last 8785
_journal_paper_doi 10.1021/acs.joc.8b01120
_journal_volume 83
_journal_year 2018
_chemical_formula_sum 'C24 H17 Br2 N O2'
_chemical_formula_weight 511.20
_space_group_crystal_system monoclinic
_space_group_IT_number 14
_space_group_name_Hall '-P 2ybc'
_space_group_name_H-M_alt 'P 1 21/c 1'
_atom_sites_solution_hydrogens geom
_audit_creation_method SHELXL-2014
_cell_angle_alpha 90
_cell_angle_beta 105.787(4)
_cell_angle_gamma 90
_cell_formula_units_Z 4
_cell_length_a 13.498(2)
_cell_length_b 15.224(2)
_cell_length_c 10.0932(15)
_cell_measurement_reflns_used 3656
_cell_measurement_temperature 296(2)
_cell_measurement_theta_max 24.19
_cell_measurement_theta_min 2.49
_cell_volume 1995.9(5)
_computing_structure_refinement 'SHELXL-2014 (Sheldrick, 2014)'
_diffrn_ambient_temperature 296(2)
_diffrn_measured_fraction_theta_full 0.995
_diffrn_measured_fraction_theta_max 0.978
_diffrn_measurement_device_type 'Bruker APEX-II CCD'
_diffrn_radiation_type MoK\a
_diffrn_radiation_wavelength 0.71073
_diffrn_reflns_av_R_equivalents 0.0314
_diffrn_reflns_av_unetI/netI 0.0429
_diffrn_reflns_Laue_measured_fraction_full 0.995
_diffrn_reflns_Laue_measured_fraction_max 0.978
_diffrn_reflns_limit_h_max 13
_diffrn_reflns_limit_h_min -17
_diffrn_reflns_limit_k_max 18
_diffrn_reflns_limit_k_min -19
_diffrn_reflns_limit_l_max 13
_diffrn_reflns_limit_l_min -13
_diffrn_reflns_number 13302
_diffrn_reflns_point_group_measured_fraction_full 0.995
_diffrn_reflns_point_group_measured_fraction_max 0.978
_diffrn_reflns_theta_full 25.242
_diffrn_reflns_theta_max 27.592
_diffrn_reflns_theta_min 1.568
_exptl_absorpt_coefficient_mu 4.082
_exptl_absorpt_correction_T_max 0.987
_exptl_absorpt_correction_T_min 0.967
_exptl_absorpt_correction_type multi-scan
_exptl_absorpt_process_details sadabs
_exptl_crystal_colour colorless
_exptl_crystal_density_diffrn 1.701
_exptl_crystal_description block
_exptl_crystal_F_000 1016
_exptl_crystal_size_max 0.200
_exptl_crystal_size_mid 0.200
_exptl_crystal_size_min 0.150
_refine_diff_density_max 0.891
_refine_diff_density_min -0.975
_refine_diff_density_rms 0.101
_refine_ls_extinction_method none
_refine_ls_goodness_of_fit_ref 1.025
_refine_ls_hydrogen_treatment constr
_refine_ls_matrix_type full
_refine_ls_number_parameters 262
_refine_ls_number_reflns 4533
_refine_ls_number_restraints 0
_refine_ls_restrained_S_all 1.025
_refine_ls_R_factor_all 0.0888
_refine_ls_R_factor_gt 0.0545
_refine_ls_shift/su_max 0.001
_refine_ls_shift/su_mean 0.000
_refine_ls_structure_factor_coef Fsqd
_refine_ls_weighting_details 'w=1/[\s^2^(Fo^2^)+(0.0911P)^2^+1.6833P] where P=(Fo^2^+2Fc^2^)/3'
_refine_ls_weighting_scheme calc
_refine_ls_wR_factor_gt 0.1502
_refine_ls_wR_factor_ref 0.1709
_reflns_Friedel_coverage 0.000
_reflns_number_gt 2982
_reflns_number_total 4533
_reflns_threshold_expression 'I > 2\s(I)'
_cod_data_source_file jo8b01120_si_002.cif
_cod_data_source_block 180108a
_cod_original_cell_volume 1996.0(5)
_cod_original_sg_symbol_H-M 'P 21/c'
_cod_database_code 4035557
_shelx_space_group_comment
;
The symmetry employed for this shelxl refinement is uniquely defined
by the following loop, which should always be used as a source of
symmetry information in preference to the above space-group names.
They are only intended as comments.
;
_shelx_estimated_absorpt_t_min 0.496
_shelx_estimated_absorpt_t_max 0.580
_shelxl_version_number 2014-3

loop_
_space_group_symop_operation_xyz
'x, y, z'
'-x, y+1/2, -z+1/2'
'-x, -y, -z'
'x, -y-1/2, z-1/2'

loop_
_atom_site_label
_atom_site_type_symbol
_atom_site_fract_x
_atom_site_fract_y
_atom_site_fract_z
_atom_site_U_iso_or_equiv
_atom_site_adp_type
_atom_site_occupancy
_atom_site_site_symmetry_order
_atom_site_calc_flag
_atom_site_refinement_flags_posn
_atom_site_refinement_flags_adp
Br1 Br 0.32103(4) 0.33844(6) 0.38872(6) 0.0967(3) Uani 1 1 d . .
Br2 Br 0.59017(5) 0.52565(5) 1.17899(6) 0.0841(3) Uani 1 1 d . .
C1 C 1.0725(4) 0.4573(3) 0.6428(5) 0.0562(11) Uani 1 1 d . .
H7 H 1.0792 0.5149 0.6158 0.067 Uiso 1 1 calc R U
C2 C 1.1273(4) 0.3898(4) 0.6041(5) 0.0644(13) Uani 1 1 d . .
H1 H 1.1716 0.4018 0.5502 0.077 Uiso 1 1 calc R U
C3 C 1.1163(4) 0.3047(3) 0.6453(5) 0.0614(13) Uani 1 1 d . .
H8 H 1.1536 0.2599 0.6185 0.074 Uiso 1 1 calc R U
C4 C 1.0514(3) 0.2844(3) 0.7250(5) 0.0503(10) Uani 1 1 d . .
H9 H 1.0451 0.2270 0.7530 0.060 Uiso 1 1 calc R U
C5 C 0.9959(3) 0.3519(3) 0.7623(4) 0.0420(9) Uani 1 1 d . .
C6 C 1.0074(3) 0.4367(3) 0.7228(4) 0.0481(10) Uani 1 1 d . .
C7 C 0.9420(3) 0.4952(3) 0.7778(5) 0.0514(10) Uani 1 1 d . .
C8 C 0.9186(3) 0.3500(2) 0.8462(4) 0.0385(8) Uani 1 1 d . .
H10 H 0.9518 0.3303 0.9402 0.046 Uiso 1 1 calc R U
C9 C 0.8232(3) 0.2946(2) 0.7837(4) 0.0379(8) Uani 1 1 d . .
H11 H 0.8007 0.3046 0.6841 0.046 Uiso 1 1 calc R U
C10 C 0.7334(3) 0.3160(2) 0.8466(4) 0.0364(8) Uani 1 1 d . .
C11 C 0.7441(3) 0.4011(2) 0.9266(4) 0.0397(9) Uani 1 1 d . .
C12 C 0.8155(3) 0.4662(3) 0.9135(4) 0.0433(9) Uani 1 1 d . .
C13 C 0.8132(4) 0.5490(3) 0.9710(5) 0.0562(12) Uani 1 1 d . .
H4 H 0.8581 0.5926 0.9585 0.067 Uiso 1 1 calc R U
C14 C 0.7444(4) 0.5663(3) 1.0462(5) 0.0644(14) Uani 1 1 d . .
H5 H 0.7421 0.6217 1.0839 0.077 Uiso 1 1 calc R U
C15 C 0.6788(4) 0.5010(3) 1.0654(4) 0.0569(12) Uani 1 1 d . .
C16 C 0.6761(3) 0.4194(3) 1.0051(4) 0.0495(10) Uani 1 1 d . .
H6 H 0.6295 0.3771 1.0167 0.059 Uiso 1 1 calc R U
C17 C 0.6308(3) 0.3187(2) 0.7345(4) 0.0357(8) Uani 1 1 d . .
C18 C 0.5504(4) 0.2633(3) 0.7334(5) 0.0551(11) Uani 1 1 d . .
H3 H 0.5574 0.2217 0.8029 0.066 Uiso 1 1 calc R U
C19 C 0.4591(4) 0.2686(4) 0.6303(5) 0.0693(15) Uani 1 1 d . .
H2 H 0.4054 0.2305 0.6306 0.083 Uiso 1 1 calc R U
C20 C 0.4476(3) 0.3291(3) 0.5286(4) 0.0557(12) Uani 1 1 d . .
C21 C 0.5258(3) 0.3849(3) 0.5271(4) 0.0482(10) Uani 1 1 d . .
H17 H 0.5177 0.4260 0.4568 0.058 Uiso 1 1 calc R U
C22 C 0.6172(3) 0.3807(3) 0.6299(4) 0.0432(9) Uani 1 1 d . .
H16 H 0.6702 0.4196 0.6291 0.052 Uiso 1 1 calc R U
C23 C 0.8422(4) 0.1968(3) 0.8114(6) 0.0598(13) Uani 1 1 d . .
H13 H 0.8305 0.1646 0.7255 0.072 Uiso 1 1 calc R U
H12 H 0.9125 0.1865 0.8657 0.072 Uiso 1 1 calc R U
C24 C 0.7688(6) 0.1688(3) 0.8877(6) 0.0784(18) Uani 1 1 d . .
H14 H 0.7112 0.1380 0.8268 0.094 Uiso 1 1 calc R U
H15 H 0.8023 0.1295 0.9621 0.094 Uiso 1 1 calc R U
N1 N 0.8896(3) 0.4424(2) 0.8464(4) 0.0451(8) Uani 1 1 d . .
O1 O 0.7338(2) 0.24537(18) 0.9412(3) 0.0504(7) Uani 1 1 d . .
O2 O 0.9323(3) 0.5751(2) 0.7643(4) 0.0755(11) Uani 1 1 d . .

loop_
_atom_site_aniso_label
_atom_site_aniso_U_11
_atom_site_aniso_U_22
_atom_site_aniso_U_33
_atom_site_aniso_U_23
_atom_site_aniso_U_13
_atom_site_aniso_U_12
Br1 0.0468(3) 0.1672(8) 0.0636(4) -0.0285(4) -0.0062(2) 0.0130(3)
Br2 0.0824(4) 0.1063(5) 0.0620(3) -0.0269(3) 0.0173(3) 0.0374(3)
C1 0.054(3) 0.050(3) 0.062(3) 0.010(2) 0.010(2) -0.008(2)
C2 0.053(3) 0.079(4) 0.061(3) 0.001(3) 0.016(2) -0.004(2)
C3 0.050(3) 0.066(3) 0.066(3) -0.010(3) 0.012(2) 0.006(2)
C4 0.045(2) 0.040(2) 0.063(3) -0.002(2) 0.010(2) 0.0029(18)
C5 0.039(2) 0.039(2) 0.042(2) 0.0004(17) 0.0005(16) -0.0010(16)
C6 0.048(2) 0.042(2) 0.049(2) 0.0017(19) 0.0044(18) -0.0055(18)
C7 0.051(2) 0.036(2) 0.061(3) 0.003(2) 0.005(2) -0.0054(18)
C8 0.043(2) 0.030(2) 0.0364(19) -0.0020(15) 0.0018(16) 0.0025(15)
C9 0.041(2) 0.035(2) 0.0337(18) -0.0067(15) 0.0041(15) 0.0009(16)
C10 0.045(2) 0.0314(19) 0.0315(18) -0.0042(15) 0.0086(15) 0.0009(15)
C11 0.046(2) 0.035(2) 0.0315(17) -0.0073(15) 0.0002(16) 0.0074(16)
C12 0.054(2) 0.034(2) 0.0345(19) -0.0041(16) 0.0003(17) 0.0069(17)
C13 0.070(3) 0.037(2) 0.050(2) -0.0124(19) -0.003(2) 0.005(2)
C14 0.075(3) 0.051(3) 0.053(3) -0.024(2) -0.006(2) 0.021(3)
C15 0.057(3) 0.067(3) 0.038(2) -0.018(2) -0.0024(19) 0.022(2)
C16 0.048(2) 0.057(3) 0.038(2) -0.0113(19) 0.0017(18) 0.0063(19)
C17 0.0382(19) 0.037(2) 0.0327(17) -0.0052(15) 0.0108(15) 0.0014(15)
C18 0.061(3) 0.060(3) 0.045(2) 0.003(2) 0.016(2) -0.019(2)
C19 0.051(3) 0.099(4) 0.058(3) -0.008(3) 0.014(2) -0.030(3)
C20 0.033(2) 0.086(3) 0.045(2) -0.017(2) 0.0064(18) 0.005(2)
C21 0.054(3) 0.044(2) 0.042(2) -0.0008(18) 0.0046(18) 0.0140(19)
C22 0.048(2) 0.032(2) 0.047(2) -0.0008(17) 0.0090(18) 0.0008(16)
C23 0.053(3) 0.033(2) 0.096(4) -0.012(2) 0.025(3) -0.0026(19)
C24 0.135(6) 0.054(3) 0.060(3) 0.014(2) 0.052(4) 0.030(3)
N1 0.054(2) 0.0311(18) 0.0483(19) -0.0021(15) 0.0101(16) 0.0014(15)
O1 0.074(2) 0.0424(16) 0.0370(14) 0.0033(12) 0.0189(14) 0.0113(14)
O2 0.095(3) 0.0325(19) 0.104(3) 0.0064(18) 0.035(2) 0.0013(16)

loop_
_atom_type_symbol
_atom_type_description
_atom_type_scat_dispersion_real
_atom_type_scat_dispersion_imag
_atom_type_scat_source
C C 0.0033 0.0016 'International Tables Vol C Tables 4.2.6.8 and 6.1.1.4'
H H 0.0000 0.0000 'International Tables Vol C Tables 4.2.6.8 and 6.1.1.4'
N N 0.0061 0.0033 'International Tables Vol C Tables 4.2.6.8 and 6.1.1.4'
O O 0.0106 0.0060 'International Tables Vol C Tables 4.2.6.8 and 6.1.1.4'
Br Br -0.2901 2.4595 'International Tables Vol C Tables 4.2.6.8 and 6.1.1.4'

loop_
_geom_angle_atom_site_label_1
_geom_angle_atom_site_label_2
_geom_angle_atom_site_label_3
_geom_angle
C2 C1 C6 118.1(4)
C2 C1 H7 121.0
C6 C1 H7 121.0
C1 C2 C3 120.2(5)
C1 C2 H1 119.9
C3 C2 H1 119.9
C4 C3 C2 121.6(5)
C4 C3 H8 119.2
C2 C3 H8 119.2
C3 C4 C5 118.1(4)
C3 C4 H9 120.9
C5 C4 H9 120.9
C6 C5 C4 120.4(4)
C6 C5 C8 109.3(3)
C4 C5 C8 130.2(4)
C5 C6 C1 121.6(4)
C5 C6 C7 109.5(4)
C1 C6 C7 128.9(4)
O2 C7 N1 125.5(5)
O2 C7 C6 128.2(4)
N1 C7 C6 106.3(4)
N1 C8 C5 102.0(3)
N1 C8 C9 109.7(3)
C5 C8 C9 114.4(3)
N1 C8 H10 110.1
C5 C8 H10 110.1
C9 C8 H10 110.1
C23 C9 C8 112.5(3)
C23 C9 C10 104.0(3)
C8 C9 C10 112.4(3)
C23 C9 H11 109.2
C8 C9 H11 109.2
C10 C9 H11 109.2
O1 C10 C11 107.7(3)
O1 C10 C17 110.5(3)
C11 C10 C17 107.8(3)
O1 C10 C9 104.7(3)
C11 C10 C9 115.3(3)
C17 C10 C9 110.7(3)
C16 C11 C12 119.0(3)
C16 C11 C10 119.5(4)
C12 C11 C10 121.3(3)
C13 C12 N1 122.5(4)
C13 C12 C11 120.2(4)
N1 C12 C11 117.3(3)
C14 C13 C12 119.9(5)
C14 C13 H4 120.1
C12 C13 H4 120.1
C15 C14 C13 119.7(4)
C15 C14 H5 120.1
C13 C14 H5 120.1
C14 C15 C16 121.9(4)
C14 C15 Br2 118.4(3)
C16 C15 Br2 119.8(4)
C15 C16 C11 119.2(4)
C15 C16 H6 120.4
C11 C16 H6 120.4
C18 C17 C22 118.0(4)
C18 C17 C10 122.9(4)
C22 C17 C10 119.0(3)
C17 C18 C19 120.8(4)
C17 C18 H3 119.6
C19 C18 H3 119.6
C20 C19 C18 120.3(4)
C20 C19 H2 119.8
C18 C19 H2 119.8
C19 C20 C21 120.2(4)
C19 C20 Br1 120.5(4)
C21 C20 Br1 119.2(4)
C20 C21 C22 120.0(4)
C20 C21 H17 120.0
C22 C21 H17 120.0
C21 C22 C17 120.6(4)
C21 C22 H16 119.7
C17 C22 H16 119.7
C24 C23 C9 105.9(4)
C24 C23 H13 110.5
C9 C23 H13 110.5
C24 C23 H12 110.5
C9 C23 H12 110.5
H13 C23 H12 108.7
O1 C24 C23 107.6(4)
O1 C24 H14 110.2
C23 C24 H14 110.2
O1 C24 H15 110.2
C23 C24 H15 110.2
H14 C24 H15 108.5
C7 N1 C12 128.7(4)
C7 N1 C8 112.8(4)
C12 N1 C8 118.5(3)
C24 O1 C10 107.6(3)

loop_
_geom_bond_atom_site_label_1
_geom_bond_atom_site_label_2
_geom_bond_distance
Br1 C20 1.903(4)
Br2 C15 1.906(5)
C1 C2 1.383(7)
C1 C6 1.381(6)
C1 H7 0.9300
C2 C3 1.382(8)
C2 H1 0.9300
C3 C4 1.375(7)
C3 H8 0.9300
C4 C5 1.384(6)
C4 H9 0.9300
C5 C6 1.372(6)
C5 C8 1.512(6)
C6 C7 1.466(7)
C7 O2 1.227(5)
C7 N1 1.376(6)
C8 N1 1.461(5)
C8 C9 1.525(5)
C8 H10 0.9800
C9 C23 1.524(6)
C9 C10 1.548(5)
C9 H11 0.9800
C10 O1 1.437(4)
C10 C11 1.513(5)
C10 C17 1.532(5)
C11 C16 1.394(6)
C11 C12 1.414(6)
C12 C13 1.391(6)
C12 N1 1.399(5)
C13 C14 1.376(7)
C13 H4 0.9300
C14 C15 1.378(8)
C14 H5 0.9300
C15 C16 1.380(6)
C16 H6 0.9300
C17 C18 1.372(6)
C17 C22 1.391(5)
C18 C19 1.383(7)
C18 H3 0.9300
C19 C20 1.356(7)
C19 H2 0.9300
C20 C21 1.358(7)
C21 C22 1.381(6)
C21 H17 0.9300
C22 H16 0.9300
C23 C24 1.474(7)
C23 H13 0.9700
C23 H12 0.9700
C24 O1 1.419(5)
C24 H14 0.9700
C24 H15 0.9700

loop_
_geom_hbond_atom_site_label_D
_geom_hbond_atom_site_label_H
_geom_hbond_atom_site_label_A
_geom_hbond_distance_DH
_geom_hbond_distance_HA
_geom_hbond_distance_DA
_geom_hbond_angle_DHA
_geom_hbond_site_symmetry_A
C24 H14 Br2 0.97 3.13 4.031(7) 155.7 4_565
C13 H4 O2 0.93 2.45 2.986(7) 117.0 .
C9 H11 O1 0.98 2.49 3.392(4) 153.0 4_565
C24 H14 Br2 0.97 3.13 4.031(7) 155.7 4_565
C13 H4 O2 0.93 2.45 2.986(7) 117.0 .
C9 H11 O1 0.98 2.49 3.392(4) 153.0 4_565
C9 H11 O1 0.98 2.49 3.392(4) 153.0 4_565
C13 H4 O2 0.93 2.45 2.986(7) 117.0 .
C24 H14 Br2 0.97 3.13 4.031(7) 155.7 4_565
C9 H11 O1 0.98 2.49 3.392(4) 153.0 4_565
C13 H4 O2 0.93 2.45 2.986(7) 117.0 .
C24 H14 Br2 0.97 3.13 4.031(7) 155.7 4_565

loop_
_geom_torsion_atom_site_label_1
_geom_torsion_atom_site_label_2
_geom_torsion_atom_site_label_3
_geom_torsion_atom_site_label_4
_geom_torsion
C6 C1 C2 C3 0.0(7)
C1 C2 C3 C4 0.0(8)
C2 C3 C4 C5 0.7(7)
C3 C4 C5 C6 -1.4(6)
C3 C4 C5 C8 179.0(4)
C4 C5 C6 C1 1.4(6)
C8 C5 C6 C1 -178.9(4)
C4 C5 C6 C7 -178.8(4)
C8 C5 C6 C7 0.9(5)
C2 C1 C6 C5 -0.7(7)
C2 C1 C6 C7 179.6(5)
C5 C6 C7 O2 179.7(5)
C1 C6 C7 O2 -0.5(8)
C5 C6 C7 N1 -1.9(5)
C1 C6 C7 N1 177.9(4)
C6 C5 C8 N1 0.4(4)
C4 C5 C8 N1 -180.0(4)
C6 C5 C8 C9 118.7(4)
C4 C5 C8 C9 -61.6(5)
N1 C8 C9 C23 -166.0(3)
C5 C8 C9 C23 80.1(4)
N1 C8 C9 C10 -48.9(4)
C5 C8 C9 C10 -162.8(3)
C23 C9 C10 O1 19.6(4)
C8 C9 C10 O1 -102.4(3)
C23 C9 C10 C11 137.7(4)
C8 C9 C10 C11 15.7(4)
C23 C9 C10 C17 -99.5(4)
C8 C9 C10 C17 138.5(3)
O1 C10 C11 C16 -53.4(4)
C17 C10 C11 C16 65.8(4)
C9 C10 C11 C16 -169.8(3)
O1 C10 C11 C12 132.4(4)
C17 C10 C11 C12 -108.3(4)
C9 C10 C11 C12 16.0(5)
C16 C11 C12 C13 -4.1(6)
C10 C11 C12 C13 170.1(4)
C16 C11 C12 N1 173.3(4)
C10 C11 C12 N1 -12.4(5)
N1 C12 C13 C14 -174.3(4)
C11 C12 C13 C14 3.1(6)
C12 C13 C14 C15 0.7(7)
C13 C14 C15 C16 -3.4(7)
C13 C14 C15 Br2 176.5(3)
C14 C15 C16 C11 2.3(6)
Br2 C15 C16 C11 -177.6(3)
C12 C11 C16 C15 1.4(6)
C10 C11 C16 C15 -172.9(4)
O1 C10 C17 C18 3.5(5)
C11 C10 C17 C18 -114.0(4)
C9 C10 C17 C18 119.0(4)
O1 C10 C17 C22 -177.5(3)
C11 C10 C17 C22 65.1(4)
C9 C10 C17 C22 -62.0(4)
C22 C17 C18 C19 0.7(7)
C10 C17 C18 C19 179.7(4)
C17 C18 C19 C20 -0.2(8)
C18 C19 C20 C21 0.1(8)
C18 C19 C20 Br1 -178.6(4)
C19 C20 C21 C22 -0.4(7)
Br1 C20 C21 C22 178.2(3)
C20 C21 C22 C17 0.9(6)
C18 C17 C22 C21 -1.0(6)
C10 C17 C22 C21 179.9(3)
C8 C9 C23 C24 120.5(4)
C10 C9 C23 C24 -1.4(5)
C9 C23 C24 O1 -17.7(6)
O2 C7 N1 C12 0.4(7)
C6 C7 N1 C12 -178.0(4)
O2 C7 N1 C8 -179.4(4)
C6 C7 N1 C8 2.2(5)
C13 C12 N1 C7 -28.0(6)
C11 C12 N1 C7 154.6(4)
C13 C12 N1 C8 151.8(4)
C11 C12 N1 C8 -25.6(5)
C5 C8 N1 C7 -1.6(4)
C9 C8 N1 C7 -123.3(4)
C5 C8 N1 C12 178.5(3)
C9 C8 N1 C12 56.9(4)
C23 C24 O1 C10 31.6(6)
C11 C10 O1 C24 -154.9(4)
C17 C10 O1 C24 87.6(5)
C9 C10 O1 C24 -31.7(5)
